data_7707565
loop_
_publ_author_name
'Pal, Shrinwantu'
'Iwasaki, Takanori'
'Nozaki, Kyoko'

_publ_section_title
;
 Metal-ligand cooperative \k<sup>1</sup>-<i>N</i>-pyrazolate
 Cp*Rh<sup>III</sup>-catalysts for dehydrogenation of dimethylamine-borane
 at room temperature.
;
_journal_issue 23
_journal_name_full 'Dalton transactions (Cambridge, England : 2003)'
_journal_page_first 7938
_journal_page_last 7943
_journal_paper_doi 10.1039/d1dt01705e
_journal_volume 50
_journal_year 2021
_chemical_formula_moiety 'C20 H30 Cl N4 Rh'
_chemical_formula_sum 'C20 H30 Cl N4 Rh'
_chemical_formula_weight 464.84
_space_group_crystal_system orthorhombic
_space_group_IT_number 19
_space_group_name_Hall 'P 2ac 2ab'
_space_group_name_H-M_alt 'P 21 21 21'
_atom_sites_solution_hydrogens mixed
_atom_sites_solution_primary dual
_audit_creation_date 2021-03-15
_audit_creation_method
;
Olex2 1.3
(compiled 2020.11.12 svn.r5f609507 for OlexSys, GUI svn.r6272)
;
_audit_update_record
;
2021-03-15 deposited with the CCDC.	2021-05-28 downloaded from the CCDC.
;
_cell_angle_alpha 90
_cell_angle_beta 90
_cell_angle_gamma 90
_cell_formula_units_Z 4
_cell_length_a 8.79000(10)
_cell_length_b 13.1300(2)
_cell_length_c 17.9482(2)
_cell_measurement_reflns_used 31759
_cell_measurement_temperature 93.15
_cell_measurement_theta_max 28.3800
_cell_measurement_theta_min 2.2760
_cell_volume 2071.45(5)
_computing_cell_refinement 'CrysAlisPro 1.171.40.72a (Rigaku OD, 2020)'
_computing_data_collection 'CrysAlisPro 1.171.40.72a (Rigaku OD, 2020)'
_computing_data_reduction 'CrysAlisPro 1.171.40.72a (Rigaku OD, 2020)'
_computing_molecular_graphics 'Olex2 1.3 (Dolomanov et al., 2009)'
_computing_publication_material 'Olex2 1.3 (Dolomanov et al., 2009)'
_computing_structure_refinement 'SHELXL 2017/1 (Sheldrick, 2015)'
_computing_structure_solution 'SHELXT 2018/2 (Sheldrick, 2018)'
_diffrn_ambient_temperature 93.15
_diffrn_detector 'Hybrid Pixel Array Detector'
_diffrn_detector_area_resol_mean 5.8140
_diffrn_measured_fraction_theta_full 1.000
_diffrn_measured_fraction_theta_max 0.952
_diffrn_measurement_details
;
List of Runs (angles in degrees, time in seconds):

  # Type    Start    End  Width  t~exp~   \w     \q     \k     \f   Frames
#--------------------------------------------------------------------------
  1  \w    -84.00  94.00   0.50    1.00    --    5.00  43.00 -79.00  356
  2  \w   -105.00  74.00   0.50    1.00    --  -15.80  43.00 -79.00  358
  3  \w    -84.00  94.00   0.50    1.00    --    5.00   9.00  30.00  356
  4  \w   -105.00  74.00   0.50    1.00    --  -15.80  18.00  30.00  358
  5  \w   -105.00  59.00   0.50    1.00    --  -15.80  55.00-180.00  328
  6  \w   -105.00 -34.00   0.50    1.00    --  -15.80  18.00-120.00  142
;
_diffrn_measurement_device 'four-circle diffractometer'
_diffrn_measurement_device_type 'XtaLAB AFC10 (RCD3): quarter-chi single'
_diffrn_measurement_method '\w scans'
_diffrn_orient_matrix_type 'CrysAlisPro convention (1999,Acta A55,543-557)'
_diffrn_orient_matrix_UB_11 0.0544956000
_diffrn_orient_matrix_UB_12 0.0117512000
_diffrn_orient_matrix_UB_13 0.0278460000
_diffrn_orient_matrix_UB_21 0.0096316000
_diffrn_orient_matrix_UB_22 -0.0526969000
_diffrn_orient_matrix_UB_23 0.0073643000
_diffrn_orient_matrix_UB_31 0.0586972000
_diffrn_orient_matrix_UB_32 -0.0022619000
_diffrn_orient_matrix_UB_33 -0.0270561000
_diffrn_radiation_monochromator mirror
_diffrn_radiation_probe x-ray
_diffrn_radiation_type 'Mo K\a'
_diffrn_radiation_wavelength 0.71073
_diffrn_reflns_av_R_equivalents 0.0336
_diffrn_reflns_av_unetI/netI 0.0166
_diffrn_reflns_Laue_measured_fraction_full 1.000
_diffrn_reflns_Laue_measured_fraction_max 0.952
_diffrn_reflns_limit_h_max 11
_diffrn_reflns_limit_h_min -11
_diffrn_reflns_limit_k_max 16
_diffrn_reflns_limit_k_min -17
_diffrn_reflns_limit_l_max 22
_diffrn_reflns_limit_l_min -23
_diffrn_reflns_number 34744
_diffrn_reflns_point_group_measured_fraction_full 1.000
_diffrn_reflns_point_group_measured_fraction_max 0.952
_diffrn_reflns_theta_full 25.242
_diffrn_reflns_theta_max 28.306
_diffrn_reflns_theta_min 2.269
_diffrn_source 'Rotating-anode X-ray tube (dual wavelength)'
_diffrn_source_type 'Rigaku (Mo) X-ray DW Source'
_exptl_absorpt_coefficient_mu 0.965
_exptl_absorpt_correction_T_max 1.00000
_exptl_absorpt_correction_T_min 0.60685
_exptl_absorpt_correction_type multi-scan
_exptl_absorpt_process_details
;
CrysAlisPro 1.171.40.72a (Rigaku Oxford Diffraction, 2020)
Empirical absorption correction using spherical harmonics,
 implemented in SCALE3 ABSPACK scaling algorithm.
;
_exptl_crystal_colour orange
_exptl_crystal_colour_primary orange
_exptl_crystal_density_diffrn 1.491
_exptl_crystal_description irregular
_exptl_crystal_F_000 960
_exptl_crystal_recrystallization_method
'crystalized from a THF solution by vapour diffusion with hexane at room temperature'
_exptl_crystal_size_max 0.5
_exptl_crystal_size_mid 0.4
_exptl_crystal_size_min 0.3
_refine_diff_density_max 0.919
_refine_diff_density_min -0.369
_refine_diff_density_rms 0.068
_refine_ls_abs_structure_details
;
 Refined as an inversion twin.
;
_refine_ls_abs_structure_Flack 0.45(3)
_refine_ls_extinction_method none
_refine_ls_goodness_of_fit_ref 1.070
_refine_ls_hydrogen_treatment mixed
_refine_ls_matrix_type full
_refine_ls_number_parameters 249
_refine_ls_number_reflns 4782
_refine_ls_number_restraints 0
_refine_ls_restrained_S_all 1.070
_refine_ls_R_factor_all 0.0186
_refine_ls_R_factor_gt 0.0185
_refine_ls_shift/su_max 0.001
_refine_ls_shift/su_mean 0.000
_refine_ls_structure_factor_coef Fsqd
_refine_ls_weighting_details 'w=1/[\s^2^(Fo^2^)+(0.0316P)^2^+0.6307P] where P=(Fo^2^+2Fc^2^)/3'
_refine_ls_weighting_scheme calc
_refine_ls_wR_factor_gt 0.0493
_refine_ls_wR_factor_ref 0.0493
_reflns_Friedel_coverage 0.766
_reflns_Friedel_fraction_full 1.000
_reflns_Friedel_fraction_max 0.952
_reflns_number_gt 4746
_reflns_number_total 4782
_reflns_threshold_expression 'I > 2\s(I)'
_cod_data_source_file d1dt01705e3.cif
_cod_data_source_block 1
_cod_depositor_comments 'Adding full bibliography for 7707565--7707566.cif.'
_cod_database_code 7707565
_shelx_shelxl_version_number 2017/1
_chemical_oxdiff_formula 'C80 H116 Cl4 N16 Rh4 '
_chemical_oxdiff_usercomment '0.50 0.40 0.30 orange chunk THF hexane parafin oil -180deg'
_shelx_space_group_comment
;
The symmetry employed for this shelxl refinement is uniquely defined
by the following loop, which should always be used as a source of
symmetry information in preference to the above space-group names.
They are only intended as comments.
;
_shelx_estimated_absorpt_t_max 0.761
_shelx_estimated_absorpt_t_min 0.644
_reflns_odcompleteness_completeness 99.92
_reflns_odcompleteness_iscentric 1
_reflns_odcompleteness_theta 26.32
_olex2_refinement_description
;
1. Twinned data refinement
 Scales: 0.55(3)
 0.45(3)
2. Fixed Uiso
 At 1.2 times of:
  All C(H) groups
 At 1.5 times of:
  All C(H,H,H) groups
3.a Aromatic/amide H refined with riding coordinates:
 C2(H2), C7(H7)
3.b Idealised Me refined as rotating group:
 C4(H4A,H4B,H4C), C9(H9A,H9B,H9C), C5(H5A,H5B,H5C), C16(H16A,H16B,H16C),
 C17(H17A,H17B,H17C), C18(H18A,H18B,H18C), C10(H10A,H10B,H10C), C19(H19A,H19B,
 H19C), C20(H20A,H20B,H20C)
;
_olex2_submission_special_instructions 'No special instructions were received'
_oxdiff_exptl_absorpt_empirical_details
;
Empirical correction (ABSPACK) includes:
- Absorption correction using spherical harmonics
- Frame scaling
;
_oxdiff_exptl_absorpt_empirical_full_max 1.525
_oxdiff_exptl_absorpt_empirical_full_min 0.758

loop_
_space_group_symop_operation_xyz
'x, y, z'
'-x+1/2, -y, z+1/2'
'-x, y+1/2, -z+1/2'
'x+1/2, -y+1/2, -z'

loop_
_atom_site_label
_atom_site_type_symbol
_atom_site_fract_x
_atom_site_fract_y
_atom_site_fract_z
_atom_site_U_iso_or_equiv
_atom_site_adp_type
_atom_site_occupancy
_atom_site_site_symmetry_order
_atom_site_calc_flag
_atom_site_refinement_flags_posn
_atom_site_refinement_flags_adp
_atom_site_refinement_flags_occupancy
_atom_site_disorder_assembly
_atom_site_disorder_group
Rh1 Rh 0.55294(2) 0.46732(2) 0.30220(2) 0.01133(6) Uani 1 1 d . . . . .
Cl1 Cl 0.76870(6) 0.58047(4) 0.29842(3) 0.01766(12) Uani 1 1 d . . . . .
N1 N 0.4371(2) 0.54688(15) 0.21803(10) 0.0140(4) Uani 1 1 d . . . . .
N2 N 0.2816(2) 0.55000(16) 0.22587(11) 0.0154(4) Uani 1 1 d . . . . .
N4 N 0.2891(2) 0.57298(17) 0.37339(12) 0.0147(4) Uani 1 1 d . . . . .
N3 N 0.4423(3) 0.56144(15) 0.38101(10) 0.0138(4) Uani 1 1 d . . . . .
C4 C 0.6316(3) 0.5583(2) 0.11665(14) 0.0188(5) Uani 1 1 d . . . . .
H4A H 0.662625 0.626222 0.099799 0.028 Uiso 1 1 calc R U . . .
H4B H 0.636252 0.510588 0.074749 0.028 Uiso 1 1 calc R U . . .
H4C H 0.700215 0.535294 0.156249 0.028 Uiso 1 1 calc R U . . .
C6 C 0.4775(3) 0.5941(2) 0.44977(13) 0.0151(5) Uani 1 1 d . . . . .
C12 C 0.5170(3) 0.32387(19) 0.24403(14) 0.0167(5) Uani 1 1 d . . . . .
C9 C 0.6363(3) 0.5935(2) 0.47882(14) 0.0213(5) Uani 1 1 d . . . . .
H9A H 0.700675 0.552369 0.445909 0.032 Uiso 1 1 calc R U . . .
H9B H 0.637334 0.564216 0.529052 0.032 Uiso 1 1 calc R U . . .
H9C H 0.675223 0.663345 0.480606 0.032 Uiso 1 1 calc R U . . .
C5 C 0.0534(3) 0.5732(2) 0.14867(14) 0.0217(5) Uani 1 1 d . . . . .
H5A H 0.020371 0.516235 0.117293 0.033 Uiso 1 1 calc R U . . .
H5B H 0.025097 0.637636 0.124868 0.033 Uiso 1 1 calc R U . . .
H5C H 0.003939 0.568354 0.197491 0.033 Uiso 1 1 calc R U . . .
C11 C 0.6726(3) 0.33233(19) 0.26512(15) 0.0165(5) Uani 1 1 d . . . . .
C16 C 0.8092(3) 0.3263(2) 0.21558(16) 0.0250(6) Uani 1 1 d . . . . .
H16A H 0.777593 0.334067 0.163530 0.037 Uiso 1 1 calc R U . . .
H16B H 0.858895 0.260057 0.222126 0.037 Uiso 1 1 calc R U . . .
H16C H 0.880653 0.380741 0.228621 0.037 Uiso 1 1 calc R U . . .
C13 C 0.4257(3) 0.32918(18) 0.31045(14) 0.0179(5) Uani 1 1 d . . . . .
C3 C 0.2224(3) 0.56910(19) 0.15840(13) 0.0161(5) Uani 1 1 d . . . . .
C1 C 0.4724(3) 0.56277(18) 0.14589(14) 0.0145(5) Uani 1 1 d . . . . .
C17 C 0.4550(4) 0.3117(2) 0.16762(14) 0.0244(5) Uani 1 1 d . . . . .
H17A H 0.373341 0.361343 0.159598 0.037 Uiso 1 1 calc R U . . .
H17B H 0.414589 0.242662 0.161653 0.037 Uiso 1 1 calc R U . . .
H17C H 0.536210 0.323206 0.131146 0.037 Uiso 1 1 calc R U . . .
C8 C 0.2275(3) 0.61294(19) 0.43532(13) 0.0170(5) Uani 1 1 d . . . . .
C2 C 0.3385(3) 0.5779(2) 0.10651(14) 0.0174(5) Uani 1 1 d . . . . .
H2 H 0.328399 0.591564 0.054761 0.021 Uiso 1 1 calc R U . . .
C7 C 0.3445(3) 0.62715(19) 0.48545(14) 0.0170(5) Uani 1 1 d . . . . .
H7 H 0.336574 0.654011 0.534446 0.020 Uiso 1 1 calc R U . . .
C18 C 0.2565(3) 0.3197(2) 0.31358(17) 0.0271(6) Uani 1 1 d . . . . .
H18A H 0.220384 0.340567 0.362924 0.041 Uiso 1 1 calc R U . . .
H18B H 0.227388 0.248721 0.304409 0.041 Uiso 1 1 calc R U . . .
H18C H 0.210757 0.363470 0.275475 0.041 Uiso 1 1 calc R U . . .
C10 C 0.0607(3) 0.6325(2) 0.44151(15) 0.0254(6) Uani 1 1 d . . . . .
H10A H 0.012475 0.621706 0.392913 0.038 Uiso 1 1 calc R U . . .
H10B H 0.043762 0.702940 0.457596 0.038 Uiso 1 1 calc R U . . .
H10C H 0.016245 0.585760 0.478091 0.038 Uiso 1 1 calc R U . . .
C15 C 0.6801(3) 0.3396(2) 0.34573(15) 0.0194(5) Uani 1 1 d . . . . .
C19 C 0.4832(4) 0.3351(2) 0.45322(16) 0.0298(7) Uani 1 1 d . . . . .
H19A H 0.567442 0.360747 0.483666 0.045 Uiso 1 1 calc R U . . .
H19B H 0.457604 0.265685 0.468820 0.045 Uiso 1 1 calc R U . . .
H19C H 0.394264 0.379276 0.459723 0.045 Uiso 1 1 calc R U . . .
C14 C 0.5292(3) 0.33465(19) 0.37317(14) 0.0203(5) Uani 1 1 d . . . . .
C20 C 0.8241(4) 0.3460(2) 0.38966(18) 0.0317(7) Uani 1 1 d . . . . .
H20A H 0.887468 0.401185 0.369987 0.048 Uiso 1 1 calc R U . . .
H20B H 0.879289 0.281353 0.385780 0.048 Uiso 1 1 calc R U . . .
H20C H 0.799972 0.359615 0.442024 0.048 Uiso 1 1 calc R U . . .
H4 H 0.265(5) 0.561(3) 0.332(2) 0.042(11) Uiso 1 1 d . . . . .

loop_
_atom_site_aniso_label
_atom_site_aniso_U_11
_atom_site_aniso_U_22
_atom_site_aniso_U_33
_atom_site_aniso_U_23
_atom_site_aniso_U_13
_atom_site_aniso_U_12
Rh1 0.01250(9) 0.01132(9) 0.01019(8) -0.00018(6) 0.00099(7) 0.00082(7)
Cl1 0.0140(2) 0.0188(3) 0.0202(3) 0.0002(2) 0.0006(2) -0.0016(2)
N1 0.0121(9) 0.0162(9) 0.0137(8) -0.0005(7) 0.0004(7) 0.0019(9)
N2 0.0130(9) 0.0192(11) 0.0141(9) 0.0000(8) -0.0004(7) -0.0005(8)
N4 0.0133(10) 0.0190(10) 0.0119(9) -0.0021(8) -0.0016(8) 0.0003(8)
N3 0.0123(9) 0.0155(9) 0.0137(8) -0.0006(7) -0.0004(8) 0.0006(8)
C4 0.0183(12) 0.0238(14) 0.0144(11) 0.0011(9) 0.0041(9) 0.0012(10)
C6 0.0176(13) 0.0142(11) 0.0136(11) -0.0009(9) 0.0001(9) 0.0007(9)
C12 0.0235(14) 0.0092(11) 0.0175(11) -0.0014(9) 0.0036(10) 0.0000(9)
C9 0.0186(12) 0.0274(14) 0.0179(12) -0.0039(11) -0.0049(10) 0.0042(11)
C5 0.0158(11) 0.0307(13) 0.0186(11) 0.0032(10) -0.0024(11) -0.0014(12)
C11 0.0205(13) 0.0105(11) 0.0187(12) -0.0006(9) 0.0017(10) 0.0035(9)
C16 0.0256(14) 0.0213(13) 0.0280(14) -0.0010(11) 0.0098(11) 0.0049(11)
C13 0.0221(13) 0.0112(10) 0.0205(12) -0.0005(9) 0.0054(11) -0.0028(9)
C3 0.0161(12) 0.0168(11) 0.0155(11) 0.0002(9) -0.0016(9) -0.0011(9)
C1 0.0159(12) 0.0146(11) 0.0132(10) -0.0016(8) 0.0001(9) -0.0006(9)
C17 0.0351(15) 0.0192(12) 0.0191(12) -0.0026(10) -0.0017(12) -0.0035(13)
C8 0.0168(12) 0.0196(13) 0.0148(10) -0.0014(9) 0.0019(9) 0.0002(10)
C2 0.0182(12) 0.0213(12) 0.0126(11) 0.0020(9) 0.0008(9) -0.0008(10)
C7 0.0175(12) 0.0200(12) 0.0135(10) -0.0028(9) 0.0026(9) -0.0007(9)
C18 0.0246(14) 0.0202(13) 0.0364(16) -0.0030(11) 0.0063(12) -0.0057(11)
C10 0.0162(12) 0.0391(15) 0.0209(12) -0.0091(11) 0.0029(11) 0.0011(13)
C15 0.0268(14) 0.0120(11) 0.0195(12) 0.0013(10) -0.0016(11) 0.0058(10)
C19 0.049(2) 0.0230(14) 0.0177(13) 0.0027(11) 0.0078(13) -0.0017(13)
C14 0.0321(16) 0.0102(10) 0.0186(12) 0.0021(9) 0.0032(11) -0.0005(10)
C20 0.0353(17) 0.0255(15) 0.0342(16) 0.0023(12) -0.0157(13) 0.0084(13)

loop_
_atom_type_symbol
_atom_type_description
_atom_type_scat_dispersion_real
_atom_type_scat_dispersion_imag
_atom_type_scat_source
C C 0.0033 0.0016 'International Tables Vol C Tables 4.2.6.8 and 6.1.1.4'
H H 0.0000 0.0000 'International Tables Vol C Tables 4.2.6.8 and 6.1.1.4'
Cl Cl 0.1484 0.1585 'International Tables Vol C Tables 4.2.6.8 and 6.1.1.4'
N N 0.0061 0.0033 'International Tables Vol C Tables 4.2.6.8 and 6.1.1.4'
Rh Rh -1.1178 0.9187 'International Tables Vol C Tables 4.2.6.8 and 6.1.1.4'

loop_
_geom_angle_atom_site_label_1
_geom_angle_atom_site_label_2
_geom_angle_atom_site_label_3
_geom_angle
_geom_angle_site_symmetry_1
_geom_angle_site_symmetry_3
_geom_angle_publ_flag
N1 Rh1 Cl1 93.14(6) . . ?
N1 Rh1 N3 88.14(7) . . ?
N1 Rh1 C12 90.86(9) . . ?
N1 Rh1 C11 114.93(9) . . ?
N1 Rh1 C13 102.61(9) . . ?
N1 Rh1 C15 153.72(9) . . ?
N1 Rh1 C14 140.86(10) . . ?
N3 Rh1 Cl1 91.17(6) . . ?
N3 Rh1 C12 139.44(9) . . ?
N3 Rh1 C11 155.08(9) . . ?
N3 Rh1 C13 102.06(9) . . ?
N3 Rh1 C15 116.70(9) . . ?
N3 Rh1 C14 91.85(9) . . ?
C12 Rh1 Cl1 129.35(7) . . ?
C11 Rh1 Cl1 96.52(7) . . ?
C11 Rh1 C12 38.28(10) . . ?
C11 Rh1 C14 64.52(10) . . ?
C13 Rh1 Cl1 159.63(7) . . ?
C13 Rh1 C12 38.97(9) . . ?
C13 Rh1 C11 65.22(10) . . ?
C13 Rh1 C15 65.60(10) . . ?
C13 Rh1 C14 39.35(10) . . ?
C15 Rh1 Cl1 94.68(8) . . ?
C15 Rh1 C12 64.97(10) . . ?
C15 Rh1 C11 39.19(9) . . ?
C15 Rh1 C14 38.19(11) . . ?
C14 Rh1 Cl1 125.98(8) . . ?
C14 Rh1 C12 64.70(9) . . ?
N2 N1 Rh1 115.04(14) . . ?
C1 N1 Rh1 131.03(17) . . ?
C1 N1 N2 108.83(19) . . ?
C3 N2 N1 107.39(19) . . ?
N3 N4 H4 110(3) . . ?
C8 N4 N3 111.0(2) . . ?
C8 N4 H4 138(3) . . ?
N4 N3 Rh1 116.89(15) . . ?
C6 N3 Rh1 134.05(18) . . ?
C6 N3 N4 106.5(2) . . ?
H4A C4 H4B 109.5 . . ?
H4A C4 H4C 109.5 . . ?
H4B C4 H4C 109.5 . . ?
C1 C4 H4A 109.5 . . ?
C1 C4 H4B 109.5 . . ?
C1 C4 H4C 109.5 . . ?
N3 C6 C9 122.4(2) . . ?
N3 C6 C7 109.0(2) . . ?
C7 C6 C9 128.5(2) . . ?
C11 C12 Rh1 70.46(15) . . ?
C11 C12 C13 108.2(2) . . ?
C11 C12 C17 127.4(2) . . ?
C13 C12 Rh1 69.00(13) . . ?
C13 C12 C17 124.5(2) . . ?
C17 C12 Rh1 126.11(18) . . ?
C6 C9 H9A 109.5 . . ?
C6 C9 H9B 109.5 . . ?
C6 C9 H9C 109.5 . . ?
H9A C9 H9B 109.5 . . ?
H9A C9 H9C 109.5 . . ?
H9B C9 H9C 109.5 . . ?
H5A C5 H5B 109.5 . . ?
H5A C5 H5C 109.5 . . ?
H5B C5 H5C 109.5 . . ?
C3 C5 H5A 109.5 . . ?
C3 C5 H5B 109.5 . . ?
C3 C5 H5C 109.5 . . ?
C12 C11 Rh1 71.26(14) . . ?
C12 C11 C16 127.5(2) . . ?
C12 C11 C15 108.3(2) . . ?
C16 C11 Rh1 128.02(18) . . ?
C15 C11 Rh1 70.25(15) . . ?
C15 C11 C16 124.0(3) . . ?
C11 C16 H16A 109.5 . . ?
C11 C16 H16B 109.5 . . ?
C11 C16 H16C 109.5 . . ?
H16A C16 H16B 109.5 . . ?
H16A C16 H16C 109.5 . . ?
H16B C16 H16C 109.5 . . ?
C12 C13 Rh1 72.03(14) . . ?
C12 C13 C18 125.6(2) . . ?
C12 C13 C14 107.2(2) . . ?
C18 C13 Rh1 126.52(18) . . ?
C14 C13 Rh1 71.51(14) . . ?
C14 C13 C18 126.9(2) . . ?
N2 C3 C5 119.8(2) . . ?
N2 C3 C2 109.7(2) . . ?
C2 C3 C5 130.5(2) . . ?
N1 C1 C4 123.1(2) . . ?
N1 C1 C2 108.4(2) . . ?
C2 C1 C4 128.4(2) . . ?
C12 C17 H17A 109.5 . . ?
C12 C17 H17B 109.5 . . ?
C12 C17 H17C 109.5 . . ?
H17A C17 H17B 109.5 . . ?
H17A C17 H17C 109.5 . . ?
H17B C17 H17C 109.5 . . ?
N4 C8 C7 107.0(2) . . ?
N4 C8 C10 121.7(2) . . ?
C7 C8 C10 131.3(2) . . ?
C3 C2 C1 105.7(2) . . ?
C3 C2 H2 127.2 . . ?
C1 C2 H2 127.2 . . ?
C6 C7 H7 126.8 . . ?
C8 C7 C6 106.4(2) . . ?
C8 C7 H7 126.8 . . ?
C13 C18 H18A 109.5 . . ?
C13 C18 H18B 109.5 . . ?
C13 C18 H18C 109.5 . . ?
H18A C18 H18B 109.5 . . ?
H18A C18 H18C 109.5 . . ?
H18B C18 H18C 109.5 . . ?
C8 C10 H10A 109.5 . . ?
C8 C10 H10B 109.5 . . ?
C8 C10 H10C 109.5 . . ?
H10A C10 H10B 109.5 . . ?
H10A C10 H10C 109.5 . . ?
H10B C10 H10C 109.5 . . ?
C11 C15 Rh1 70.56(15) . . ?
C11 C15 C20 124.6(3) . . ?
C14 C15 Rh1 71.15(15) . . ?
C14 C15 C11 107.5(2) . . ?
C14 C15 C20 127.8(2) . . ?
C20 C15 Rh1 125.8(2) . . ?
H19A C19 H19B 109.5 . . ?
H19A C19 H19C 109.5 . . ?
H19B C19 H19C 109.5 . . ?
C14 C19 H19A 109.5 . . ?
C14 C19 H19B 109.5 . . ?
C14 C19 H19C 109.5 . . ?
C13 C14 Rh1 69.14(13) . . ?
C13 C14 C19 125.3(3) . . ?
C15 C14 Rh1 70.67(15) . . ?
C15 C14 C13 108.7(2) . . ?
C15 C14 C19 126.0(3) . . ?
C19 C14 Rh1 126.03(19) . . ?
C15 C20 H20A 109.5 . . ?
C15 C20 H20B 109.5 . . ?
C15 C20 H20C 109.5 . . ?
H20A C20 H20B 109.5 . . ?
H20A C20 H20C 109.5 . . ?
H20B C20 H20C 109.5 . . ?

loop_
_geom_bond_atom_site_label_1
_geom_bond_atom_site_label_2
_geom_bond_distance
_geom_bond_site_symmetry_2
_geom_bond_publ_flag
Rh1 Cl1 2.4101(6) . ?
Rh1 N1 2.1000(19) . ?
Rh1 N3 2.115(2) . ?
Rh1 C12 2.177(2) . ?
Rh1 C11 2.166(2) . ?
Rh1 C13 2.136(2) . ?
Rh1 C15 2.162(3) . ?
Rh1 C14 2.168(2) . ?
N1 N2 1.375(3) . ?
N1 C1 1.348(3) . ?
N2 C3 1.342(3) . ?
N4 N3 1.362(3) . ?
N4 C8 1.343(3) . ?
N4 H4 0.79(4) . ?
N3 C6 1.343(3) . ?
C4 H4A 0.9800 . ?
C4 H4B 0.9800 . ?
C4 H4C 0.9800 . ?
C4 C1 1.495(3) . ?
C6 C9 1.489(3) . ?
C6 C7 1.402(3) . ?
C12 C11 1.424(4) . ?
C12 C13 1.439(4) . ?
C12 C17 1.484(4) . ?
C9 H9A 0.9800 . ?
C9 H9B 0.9800 . ?
C9 H9C 0.9800 . ?
C5 H5A 0.9800 . ?
C5 H5B 0.9800 . ?
C5 H5C 0.9800 . ?
C5 C3 1.497(4) . ?
C11 C16 1.496(4) . ?
C11 C15 1.451(3) . ?
C16 H16A 0.9800 . ?
C16 H16B 0.9800 . ?
C16 H16C 0.9800 . ?
C13 C18 1.493(4) . ?
C13 C14 1.449(4) . ?
C3 C2 1.386(3) . ?
C1 C2 1.388(3) . ?
C17 H17A 0.9800 . ?
C17 H17B 0.9800 . ?
C17 H17C 0.9800 . ?
C8 C7 1.379(4) . ?
C8 C10 1.493(4) . ?
C2 H2 0.9500 . ?
C7 H7 0.9500 . ?
C18 H18A 0.9800 . ?
C18 H18B 0.9800 . ?
C18 H18C 0.9800 . ?
C10 H10A 0.9800 . ?
C10 H10B 0.9800 . ?
C10 H10C 0.9800 . ?
C15 C14 1.416(4) . ?
C15 C20 1.493(4) . ?
C19 H19A 0.9800 . ?
C19 H19B 0.9800 . ?
C19 H19C 0.9800 . ?
C19 C14 1.493(4) . ?
C20 H20A 0.9800 . ?
C20 H20B 0.9800 . ?
C20 H20C 0.9800 . ?

loop_
_geom_torsion_atom_site_label_1
_geom_torsion_atom_site_label_2
_geom_torsion_atom_site_label_3
_geom_torsion_atom_site_label_4
_geom_torsion
_geom_torsion_site_symmetry_1
_geom_torsion_site_symmetry_2
_geom_torsion_site_symmetry_3
_geom_torsion_site_symmetry_4
_geom_torsion_publ_flag
Rh1 N1 N2 C3 -158.39(16) . . . . ?
Rh1 N1 C1 C4 -23.5(3) . . . . ?
Rh1 N1 C1 C2 153.72(18) . . . . ?
Rh1 N3 C6 C9 19.3(4) . . . . ?
Rh1 N3 C6 C7 -161.12(18) . . . . ?
Rh1 C12 C11 C16 -124.0(3) . . . . ?
Rh1 C12 C11 C15 60.81(19) . . . . ?
Rh1 C12 C13 C18 122.5(3) . . . . ?
Rh1 C12 C13 C14 -63.30(16) . . . . ?
Rh1 C11 C15 C14 61.90(18) . . . . ?
Rh1 C11 C15 C20 -120.7(3) . . . . ?
Rh1 C13 C14 C15 -59.82(18) . . . . ?
Rh1 C13 C14 C19 120.1(3) . . . . ?
Rh1 C15 C14 C13 58.88(17) . . . . ?
Rh1 C15 C14 C19 -121.0(3) . . . . ?
N1 N2 C3 C5 177.8(2) . . . . ?
N1 N2 C3 C2 0.3(3) . . . . ?
N1 C1 C2 C3 -0.7(3) . . . . ?
N2 N1 C1 C4 -176.3(2) . . . . ?
N2 N1 C1 C2 0.9(3) . . . . ?
N2 C3 C2 C1 0.2(3) . . . . ?
N4 N3 C6 C9 -179.9(2) . . . . ?
N4 N3 C6 C7 -0.4(3) . . . . ?
N4 C8 C7 C6 0.3(3) . . . . ?
N3 N4 C8 C7 -0.6(3) . . . . ?
N3 N4 C8 C10 -179.5(2) . . . . ?
N3 C6 C7 C8 0.1(3) . . . . ?
C4 C1 C2 C3 176.3(3) . . . . ?
C12 C11 C15 Rh1 -61.45(18) . . . . ?
C12 C11 C15 C14 0.5(3) . . . . ?
C12 C11 C15 C20 177.9(2) . . . . ?
C12 C13 C14 Rh1 63.65(16) . . . . ?
C12 C13 C14 C15 3.8(3) . . . . ?
C12 C13 C14 C19 -176.3(3) . . . . ?
C9 C6 C7 C8 179.6(3) . . . . ?
C5 C3 C2 C1 -176.9(3) . . . . ?
C11 C12 C13 Rh1 59.79(18) . . . . ?
C11 C12 C13 C18 -177.7(2) . . . . ?
C11 C12 C13 C14 -3.5(3) . . . . ?
C11 C15 C14 Rh1 -61.53(19) . . . . ?
C11 C15 C14 C13 -2.6(3) . . . . ?
C11 C15 C14 C19 177.4(2) . . . . ?
C16 C11 C15 Rh1 123.2(3) . . . . ?
C16 C11 C15 C14 -174.9(2) . . . . ?
C16 C11 C15 C20 2.5(4) . . . . ?
C13 C12 C11 Rh1 -58.88(17) . . . . ?
C13 C12 C11 C16 177.1(2) . . . . ?
C13 C12 C11 C15 1.9(3) . . . . ?
C1 N1 N2 C3 -0.7(3) . . . . ?
C17 C12 C11 Rh1 121.0(3) . . . . ?
C17 C12 C11 C16 -3.0(4) . . . . ?
C17 C12 C11 C15 -178.1(2) . . . . ?
C17 C12 C13 Rh1 -120.1(2) . . . . ?
C17 C12 C13 C18 2.4(4) . . . . ?
C17 C12 C13 C14 176.6(2) . . . . ?
C8 N4 N3 Rh1 165.17(16) . . . . ?
C8 N4 N3 C6 0.6(3) . . . . ?
C18 C13 C14 Rh1 -122.2(3) . . . . ?
C18 C13 C14 C15 177.9(2) . . . . ?
C18 C13 C14 C19 -2.1(4) . . . . ?
C10 C8 C7 C6 179.1(3) . . . . ?
C20 C15 C14 Rh1 121.2(3) . . . . ?
C20 C15 C14 C13 -179.9(3) . . . . ?
C20 C15 C14 C19 0.1(5) . . . . ?

loop_
_twin_individual_id
_twin_individual_mass_fraction_refined
1 0.55(3)
2 0.45(3)
